data_7215568
loop_
_publ_author_name
'Samai, Suman'
'Biradha, Kumar'

_publ_section_title
;
 Halogen&#x22EF;halogen interactions in assembling \b-sheets into 2D
 layers in the bis-(4-halo-phenylamido)alkanes and their co-crystals via
 inter-halogen interactions
;
_journal_coden_ASTM CRECF4
_journal_issue 3
_journal_name_full CrystEngComm
_journal_page_first 482
_journal_page_last 492
_journal_paper_doi 10.1039/b813263a
_journal_volume 11
_journal_year 2009
_chemical_formula_sum 'C16 H14 Br2 N2 O2'
_chemical_formula_weight 426.11
_space_group_IT_number 14
_symmetry_cell_setting monoclinic
_symmetry_space_group_name_Hall '-P 2ybc'
_symmetry_space_group_name_H-M 'P 1 21/c 1'
_atom_sites_solution_hydrogens geom
_atom_sites_solution_primary direct
_atom_sites_solution_secondary difmap
_audit_creation_method SHELXL-97
_cell_angle_alpha 90.00
_cell_angle_beta 100.057(12)
_cell_angle_gamma 90.00
_cell_formula_units_Z 2
_cell_length_a 17.080(7)
_cell_length_b 4.813(2)
_cell_length_c 9.831(4)
_cell_measurement_reflns_used 1669
_cell_measurement_temperature 296(2)
_cell_measurement_theta_max 26.70
_cell_measurement_theta_min 1.21
_cell_volume 795.7(6)
_computing_structure_refinement 'SHELXL-97 (Sheldrick, 1997)'
_computing_structure_solution 'SHELXS-97 (Sheldrick, 1990)'
_diffrn_ambient_temperature 296(2)
_diffrn_measured_fraction_theta_full 0.991
_diffrn_measured_fraction_theta_max 0.991
_diffrn_measurement_device_type 'CCD APEX 2 BRuker'
_diffrn_measurement_method hemisphere
_diffrn_radiation_monochromator graphite
_diffrn_radiation_source 'fine-focus sealed tube'
_diffrn_radiation_type MoK\a
_diffrn_radiation_wavelength 0.71073
_diffrn_reflns_av_R_equivalents 0.0406
_diffrn_reflns_av_sigmaI/netI 0.0315
_diffrn_reflns_limit_h_max 21
_diffrn_reflns_limit_h_min -17
_diffrn_reflns_limit_k_max 6
_diffrn_reflns_limit_k_min -6
_diffrn_reflns_limit_l_max 12
_diffrn_reflns_limit_l_min -12
_diffrn_reflns_number 9620
_diffrn_reflns_theta_full 26.70
_diffrn_reflns_theta_max 26.70
_diffrn_reflns_theta_min 1.21
_exptl_absorpt_coefficient_mu 5.102
_exptl_absorpt_correction_T_max 0.600
_exptl_absorpt_correction_T_min 0.484
_exptl_absorpt_correction_type multi-scan
_exptl_absorpt_process_details SADABS
_exptl_crystal_colour colorless
_exptl_crystal_density_diffrn 1.779
_exptl_crystal_density_meas ?
_exptl_crystal_density_method 'not measured'
_exptl_crystal_description needle
_exptl_crystal_F_000 420
_exptl_crystal_size_max 0.17
_exptl_crystal_size_mid 0.12
_exptl_crystal_size_min 0.10
_refine_diff_density_max 0.655
_refine_diff_density_min -0.412
_refine_diff_density_rms 0.084
_refine_ls_extinction_method none
_refine_ls_goodness_of_fit_ref 1.008
_refine_ls_hydrogen_treatment constr
_refine_ls_matrix_type full
_refine_ls_number_parameters 100
_refine_ls_number_reflns 1669
_refine_ls_number_restraints 0
_refine_ls_restrained_S_all 1.008
_refine_ls_R_factor_all 0.0649
_refine_ls_R_factor_gt 0.0392
_refine_ls_shift/su_max 0.000
_refine_ls_shift/su_mean 0.000
_refine_ls_structure_factor_coef Fsqd
_refine_ls_weighting_details 'calc w=1/[\s^2^(Fo^2^)+(0.1000P)^2^+0.0000P] where P=(Fo^2^+2Fc^2^)/3'
_refine_ls_weighting_scheme calc
_refine_ls_wR_factor_gt 0.1186
_refine_ls_wR_factor_ref 0.1427
_reflns_number_gt 1150
_reflns_number_total 1669
_reflns_threshold_expression >2sigma(I)
_cod_duplicate_entry 7200340
_cod_data_source_file b813263a.txt
_cod_data_source_block 2Br
_cod_depositor_comments
;
The following automatic conversions were performed:

'_symmetry_cell_setting' value 'Monoclinic' changed to 'monoclinic'
according to
/usr/data/users/saulius/automatic-downloads/retrospective/RSC/lib/dictionaries/cif_core.dic
dictionary named 'cif_core.dic' version 2.4.2 from 2011-04-26.

Automatic conversion script
Id: cif_fix_values 2281 2013-09-26 08:29:07Z andrius 

The following automatic conversions were performed:

'_exptl_crystal_density_meas' value 'not measured' was changed to '?'
- the value is perceived as not measured.

Automatic conversion script
Id: cif_fix_values 3008 2015-01-20 13:52:24Z robertas 

 Updated bibliographic information.

 Antanas Vaitkus,
 2019-09-18

 Marked entry as a duplicate of entry 7200340.

 Antanas Vaitkus,
 2019-09-18
;
_cod_original_sg_symbol_H-M P2(1)/c
_cod_database_code 7215568

loop_
_symmetry_equiv_pos_as_xyz
'x, y, z'
'-x, y+1/2, -z+1/2'
'-x, -y, -z'
'x, -y-1/2, z-1/2'

loop_
_atom_site_label
_atom_site_type_symbol
_atom_site_fract_x
_atom_site_fract_y
_atom_site_fract_z
_atom_site_U_iso_or_equiv
_atom_site_adp_type
_atom_site_occupancy
_atom_site_symmetry_multiplicity
_atom_site_calc_flag
_atom_site_refinement_flags
Br1 Br 0.42827(3) 0.66130(11) 0.14852(5) 0.0782(3) Uani 1 1 d .
N11 N 0.14023(18) 0.3517(5) -0.2765(3) 0.0417(7) Uani 1 1 d .
H11 H 0.1331 0.1777 -0.2944 0.050 Uiso 1 1 calc R
C11 C 0.20625(19) 0.4256(6) -0.1754(3) 0.0365(7) Uani 1 1 d .
C12 C 0.2774(2) 0.2865(8) -0.1728(4) 0.0540(10) Uani 1 1 d .
H12 H 0.2809 0.1455 -0.2361 0.065 Uiso 1 1 calc R
C13 C 0.3435(2) 0.3567(8) -0.0760(5) 0.0575(10) Uani 1 1 d .
H13 H 0.3914 0.2640 -0.0744 0.069 Uiso 1 1 calc R
C14 C 0.3378(2) 0.5612(8) 0.0161(4) 0.0462(8) Uani 1 1 d .
C15 C 0.2685(2) 0.6978(8) 0.0175(4) 0.0546(10) Uani 1 1 d .
H15 H 0.2657 0.8362 0.0825 0.066 Uiso 1 1 calc R
C16 C 0.2018(2) 0.6291(7) -0.0790(4) 0.0482(9) Uani 1 1 d .
H16 H 0.1540 0.7211 -0.0784 0.058 Uiso 1 1 calc R
O21 O 0.08887(16) 0.7796(5) -0.3257(3) 0.0511(7) Uani 1 1 d .
C21 C 0.08730(18) 0.5305(6) -0.3475(3) 0.0358(7) Uani 1 1 d .
C22 C 0.0271(2) 0.3981(6) -0.4585(4) 0.0464(9) Uani 1 1 d .
H22A H -0.0045 0.2674 -0.4160 0.056 Uiso 1 1 calc .
H22B H 0.0549 0.2941 -0.5200 0.056 Uiso 1 1 calc .

loop_
_atom_site_aniso_label
_atom_site_aniso_U_11
_atom_site_aniso_U_22
_atom_site_aniso_U_33
_atom_site_aniso_U_23
_atom_site_aniso_U_13
_atom_site_aniso_U_12
Br1 0.0457(4) 0.1063(5) 0.0695(4) -0.0055(2) -0.0259(2) -0.0133(2)
N11 0.0412(16) 0.0288(12) 0.0468(16) -0.0015(10) -0.0153(13) -0.0042(10)
C11 0.0345(18) 0.0347(14) 0.0355(16) 0.0033(13) -0.0075(14) -0.0035(12)
C12 0.047(2) 0.0545(19) 0.054(2) -0.0142(17) -0.0114(18) 0.0125(16)
C13 0.035(2) 0.071(2) 0.061(2) -0.0001(19) -0.0071(18) 0.0085(17)
C14 0.0324(18) 0.0601(19) 0.0405(18) 0.0020(16) -0.0096(14) -0.0078(15)
C15 0.045(2) 0.066(2) 0.045(2) -0.0171(17) -0.0116(17) 0.0009(17)
C16 0.036(2) 0.0587(19) 0.046(2) -0.0119(16) -0.0041(16) 0.0038(15)
O21 0.0577(17) 0.0286(11) 0.0561(16) -0.0026(10) -0.0203(13) -0.0030(10)
C21 0.0348(18) 0.0322(15) 0.0361(16) -0.0003(12) -0.0061(13) -0.0057(13)
C22 0.044(2) 0.0331(14) 0.052(2) -0.0019(14) -0.0206(16) -0.0072(14)

loop_
_atom_type_symbol
_atom_type_description
_atom_type_scat_dispersion_real
_atom_type_scat_dispersion_imag
_atom_type_scat_source
C C 0.0033 0.0016 'International Tables Vol C Tables 4.2.6.8 and 6.1.1.4'
H H 0.0000 0.0000 'International Tables Vol C Tables 4.2.6.8 and 6.1.1.4'
N N 0.0061 0.0033 'International Tables Vol C Tables 4.2.6.8 and 6.1.1.4'
O O 0.0106 0.0060 'International Tables Vol C Tables 4.2.6.8 and 6.1.1.4'
Br Br -0.2901 2.4595 'International Tables Vol C Tables 4.2.6.8 and 6.1.1.4'

loop_
_geom_angle_atom_site_label_1
_geom_angle_atom_site_label_2
_geom_angle_atom_site_label_3
_geom_angle
_geom_angle_site_symmetry_3
C21 N11 C11 125.7(2) .
C16 C11 C12 119.1(3) .
C16 C11 N11 122.1(3) .
C12 C11 N11 118.8(3) .
C13 C12 C11 120.1(3) .
C14 C13 C12 119.5(4) .
C15 C14 C13 121.6(3) .
C15 C14 Br1 118.5(3) .
C13 C14 Br1 119.9(3) .
C14 C15 C16 119.4(3) .
C11 C16 C15 120.2(3) .
O21 C21 N11 122.9(3) .
O21 C21 C22 122.4(3) .
N11 C21 C22 114.6(3) .
C21 C22 C22 113.5(3) 3_564

loop_
_geom_bond_atom_site_label_1
_geom_bond_atom_site_label_2
_geom_bond_distance
_geom_bond_site_symmetry_2
Br1 C14 1.900(3) .
N11 C21 1.351(4) .
N11 C11 1.412(4) .
C11 C16 1.373(5) .
C11 C12 1.384(5) .
C12 C13 1.385(6) .
C13 C14 1.352(5) .
C14 C15 1.356(6) .
C15 C16 1.390(5) .
O21 C21 1.218(4) .
C21 C22 1.504(4) .
C22 C22 1.490(7) 3_564
